data_4033175
loop_
_publ_author_name
'Charris-Molina, Andr\'es'
'Castillo, Juan-Carlos'
'Mac\'ias, Mario'
'Portilla, Jaime'

_publ_section_title
;
 One-Step Synthesis of Fully Functionalized Pyrazolo[3,4-b]pyridines via
 Isobenzofuranone Ring Opening.
;
_journal_issue 23
_journal_name_full 'The Journal of organic chemistry'
_journal_page_first 12674
_journal_page_last 12681
_journal_paper_doi 10.1021/acs.joc.7b02471
_journal_volume 82
_journal_year 2017
_chemical_formula_sum 'C23 H21 N3 O4'
_chemical_formula_weight 403.43
_space_group_crystal_system triclinic
_space_group_IT_number 2
_space_group_name_Hall '-P 1'
_space_group_name_H-M_alt 'P -1'
_symmetry_space_group_name_Hall '-P 1'
_symmetry_space_group_name_H-M 'P -1'
_atom_sites_solution_hydrogens mixed
_audit_creation_method SHELXL-2014
_audit_update_record
;
2017-08-10 # Formatted by publCIF

;
_cell_angle_alpha 73.378(11)
_cell_angle_beta 83.687(10)
_cell_angle_gamma 80.048(11)
_cell_formula_units_Z 2
_cell_length_a 10.0379(13)
_cell_length_b 10.2812(13)
_cell_length_c 10.6299(13)
_cell_measurement_reflns_used 5487
_cell_measurement_temperature 298(2)
_cell_measurement_theta_max 29.4920
_cell_measurement_theta_min 4.3360
_cell_volume 1033.2(2)
_computing_cell_refinement
;
CrysAlisPro, Agilent Technologies,
Version 1.171.37.35 (release 13-08-2014 CrysAlis171 .NET)
(compiled Aug 13 2014,18:06:01)
;
_computing_data_collection
;
CrysAlisPro, Agilent Technologies,
Version 1.171.37.35 (release 13-08-2014 CrysAlis171 .NET)
(compiled Aug 13 2014,18:06:01)
;
_computing_data_reduction
;
CrysAlisPro, Agilent Technologies,
Version 1.171.37.35 (release 13-08-2014 CrysAlis171 .NET)
(compiled Aug 13 2014,18:06:01)
;
_computing_molecular_graphics 'Mercury (Macrae et al., 2008)'
_computing_publication_material 'SHELXL-2014 (Sheldrick, 2015)'
_computing_structure_refinement 'SHELXL-2014 (Sheldrick, 2015)'
_computing_structure_solution 'Superflip (Palatinus & Chapuis, 2007)'
_diffrn_ambient_temperature 298(2)
_diffrn_detector 'CCD plate'
_diffrn_detector_area_resol_mean 5.3072
_diffrn_detector_type Atlas
_diffrn_measured_fraction_theta_full 0.998
_diffrn_measured_fraction_theta_max 0.876
_diffrn_measurement_device 'four-circle diffractometer'
_diffrn_measurement_device_type 'SuperNova, Dual, Cu at zero, Atlas'
_diffrn_measurement_method '\w scans'
_diffrn_radiation_monochromator mirror
_diffrn_radiation_type MoK\a
_diffrn_radiation_wavelength 0.71073
_diffrn_reflns_av_R_equivalents 0.0465
_diffrn_reflns_av_unetI/netI 0.0421
_diffrn_reflns_Laue_measured_fraction_full 0.998
_diffrn_reflns_Laue_measured_fraction_max 0.876
_diffrn_reflns_limit_h_max 14
_diffrn_reflns_limit_h_min -12
_diffrn_reflns_limit_k_max 14
_diffrn_reflns_limit_k_min -14
_diffrn_reflns_limit_l_max 15
_diffrn_reflns_limit_l_min -14
_diffrn_reflns_number 19845
_diffrn_reflns_point_group_measured_fraction_full 0.998
_diffrn_reflns_point_group_measured_fraction_max 0.876
_diffrn_reflns_theta_full 25.242
_diffrn_reflns_theta_max 30.428
_diffrn_reflns_theta_min 2.924
_diffrn_source 'SuperNova (Mo) X-ray Source'
_exptl_absorpt_coefficient_mu 0.090
_exptl_absorpt_correction_T_max 1.00000
_exptl_absorpt_correction_T_min 0.76450
_exptl_absorpt_correction_type multi-scan
_exptl_absorpt_process_details
;
CrysAlisPro, Agilent Technologies,
Version 1.171.37.35 (release 13-08-2014 CrysAlis171 .NET)
(compiled Aug 13 2014,18:06:01)
Empirical absorption correction using spherical harmonics,
 implemented in SCALE3 ABSPACK scaling algorithm.
;
_exptl_crystal_colour colorless
_exptl_crystal_density_diffrn 1.297
_exptl_crystal_density_method 'not measured'
_exptl_crystal_description parallelepiped
_exptl_crystal_F_000 424
_exptl_crystal_size_max 0.235
_exptl_crystal_size_mid 0.153
_exptl_crystal_size_min 0.120
_refine_diff_density_max 0.294
_refine_diff_density_min -0.242
_refine_diff_density_rms 0.045
_refine_ls_extinction_coef 0.019(3)
_refine_ls_extinction_expression Fc^*^=kFc[1+0.001xFc^2^\l^3^/sin(2\q)]^-1/4^
_refine_ls_extinction_method SHELXL
_refine_ls_goodness_of_fit_ref 1.072
_refine_ls_hydrogen_treatment mixed
_refine_ls_matrix_type full
_refine_ls_number_parameters 284
_refine_ls_number_reflns 5490
_refine_ls_number_restraints 61
_refine_ls_restrained_S_all 1.149
_refine_ls_R_factor_all 0.0947
_refine_ls_R_factor_gt 0.0626
_refine_ls_shift/su_max 0.000
_refine_ls_shift/su_mean 0.000
_refine_ls_structure_factor_coef Fsqd
_refine_ls_weighting_details 'w=1/[\s^2^(Fo^2^)+(0.0635P)^2^+0.4081P] where P=(Fo^2^+2Fc^2^)/3'
_refine_ls_weighting_scheme calc
_refine_ls_wR_factor_gt 0.1581
_refine_ls_wR_factor_ref 0.1809
_reflns_Friedel_coverage 0.000
_reflns_number_gt 3549
_reflns_number_total 5490
_reflns_threshold_expression 'I > 2\s(I)'
_cod_data_source_file jo7b02471_si_002.cif
_cod_data_source_block shelxs_compound_3a
_cod_depositor_comments 'Adding full bibliography for 4033175--4033179.cif.'
_cod_database_code 4033175
_publcif_datablock.id {79f0d474-7aae-4692-afd3-9f915218b7eb}

_shelx_space_group_comment
;
The symmetry employed for this shelxl refinement is uniquely defined
by the following loop, which should always be used as a source of
symmetry information in preference to the above space-group names.
They are only intended as comments.
;
_shelx_estimated_absorpt_t_min 0.979
_shelx_estimated_absorpt_t_max 0.989
_shelxl_version_number 2014-3
_publcif_info_exptl_table_max_cols 4
_publcif_info_exptl_table_use_headnotes n

loop_
_space_group_symop_operation_xyz
'x, y, z'
'-x, -y, -z'

loop_
_atom_site_label
_atom_site_type_symbol
_atom_site_fract_x
_atom_site_fract_y
_atom_site_fract_z
_atom_site_U_iso_or_equiv
_atom_site_adp_type
_atom_site_occupancy
_atom_site_site_symmetry_order
_atom_site_calc_flag
_atom_site_refinement_flags_posn
_atom_site_refinement_flags_adp
O1 O 0.33023(19) 0.90523(19) 0.92215(17) 0.0709(5) Uani 1 1 d . .
C2 C 0.2996(2) 0.8132(2) 0.8866(2) 0.0517(5) Uani 1 1 d . U
C3 C 0.2719(4) 0.6828(3) 0.9851(3) 0.0886(10) Uani 1 1 d . U
H3A H 0.2514 0.6205 0.9403 0.133 Uiso 1 1 calc R U
H3B H 0.1963 0.7021 1.0439 0.133 Uiso 1 1 calc R U
H3C H 0.3504 0.6419 1.0344 0.133 Uiso 1 1 calc R U
H22 H -0.014(3) 0.405(3) 0.743(3) 0.096(10) Uiso 1 1 d . .
H3 H 0.271(2) 0.821(2) 0.521(2) 0.054(6) Uiso 1 1 d . .
C4 C 0.2983(2) 0.8236(2) 0.74368(19) 0.0414(4) Uani 1 1 d . .
C5 C 0.18241(18) 0.80684(18) 0.69401(18) 0.0378(4) Uani 1 1 d . .
N6 N 0.18203(17) 0.81411(17) 0.56576(16) 0.0419(4) Uani 1 1 d . .
C7 C 0.07807(19) 0.79679(19) 0.49823(18) 0.0385(4) Uani 1 1 d . .
N8 N 0.11415(15) 0.73787(16) 0.39852(15) 0.0402(4) Uani 1 1 d . .
N9 N 0.00225(16) 0.72816(17) 0.34100(16) 0.0433(4) Uani 1 1 d . .
C10 C -0.10299(19) 0.7828(2) 0.40668(19) 0.0419(4) Uani 1 1 d . .
C11 C -0.06021(19) 0.8278(2) 0.50534(19) 0.0436(5) Uani 1 1 d . .
H11 H -0.1142 0.8699 0.5637 0.052 Uiso 1 1 calc R U
C12 C -0.2430(2) 0.7920(2) 0.3663(2) 0.0548(6) Uani 1 1 d . .
H12A H -0.3072 0.7977 0.4391 0.082 Uiso 1 1 calc R U
H12B H -0.2496 0.7119 0.3395 0.082 Uiso 1 1 calc R U
H12C H -0.2621 0.8724 0.2942 0.082 Uiso 1 1 calc R U
C13 C 0.2485(2) 0.6886(2) 0.3547(2) 0.0445(4) Uani 1 1 d . U
C14 C 0.3295(2) 0.7804(3) 0.2794(2) 0.0595(6) Uani 1 1 d . U
H14 H 0.2965 0.8738 0.2547 0.071 Uiso 1 1 calc R U
C15 C 0.4602(3) 0.7332(4) 0.2407(3) 0.0801(7) Uani 1 1 d . U
H15 H 0.5160 0.7948 0.1901 0.096 Uiso 1 1 calc R U
C16 C 0.5072(3) 0.5968(4) 0.2763(3) 0.0902(9) Uani 1 1 d . U
H16 H 0.5951 0.5650 0.2494 0.108 Uiso 1 1 calc R U
C17 C 0.4262(3) 0.5055(4) 0.3518(4) 0.0987(9) Uani 1 1 d . U
H17 H 0.4595 0.4123 0.3766 0.118 Uiso 1 1 calc R U
C18 C 0.2948(3) 0.5516(3) 0.3915(3) 0.0765(7) Uani 1 1 d . U
H18 H 0.2392 0.4900 0.4423 0.092 Uiso 1 1 calc R U
C19 C 0.05451(19) 0.7943(2) 0.78028(18) 0.0398(4) Uani 1 1 d . .
C20 C -0.01224(19) 0.6789(2) 0.81714(19) 0.0408(4) Uani 1 1 d . .
C21 C 0.0425(2) 0.5544(2) 0.77110(19) 0.0429(4) Uani 1 1 d . .
O22 O -0.04990(17) 0.47576(19) 0.78013(18) 0.0649(5) Uani 1 1 d . .
O23 O 0.15789(16) 0.52918(16) 0.73184(19) 0.0663(5) Uani 1 1 d . .
C24 C -0.1279(2) 0.6779(2) 0.9017(2) 0.0524(5) Uani 1 1 d . .
H24 H -0.1724 0.6014 0.9260 0.063 Uiso 1 1 calc R U
C25 C -0.1780(2) 0.7896(3) 0.9505(2) 0.0629(6) Uani 1 1 d . .
H25 H -0.2551 0.7873 1.0079 0.075 Uiso 1 1 calc R U
C26 C -0.1135(2) 0.9035(3) 0.9139(2) 0.0592(6) Uani 1 1 d . .
H26 H -0.1469 0.9785 0.9464 0.071 Uiso 1 1 calc R U
C27 C 0.0007(2) 0.9066(2) 0.8290(2) 0.0493(5) Uani 1 1 d . .
H27 H 0.0428 0.9847 0.8036 0.059 Uiso 1 1 calc R U
C28 C 0.4215(2) 0.8477(2) 0.6607(2) 0.0478(5) Uani 1 1 d . .
O29 O 0.42954(15) 0.85161(18) 0.54260(15) 0.0578(4) Uani 1 1 d . .
C30 C 0.5463(2) 0.8644(4) 0.7172(3) 0.0761(8) Uani 1 1 d . .
H30A H 0.6204 0.8693 0.6515 0.114 Uiso 1 1 calc R U
H30B H 0.5687 0.7873 0.7914 0.114 Uiso 1 1 calc R U
H30C H 0.5296 0.9472 0.7447 0.114 Uiso 1 1 calc R U

loop_
_atom_site_aniso_label
_atom_site_aniso_U_11
_atom_site_aniso_U_22
_atom_site_aniso_U_33
_atom_site_aniso_U_23
_atom_site_aniso_U_13
_atom_site_aniso_U_12
O1 0.0858(13) 0.0814(12) 0.0630(10) -0.0405(9) -0.0083(9) -0.0217(10)
C2 0.0503(12) 0.0646(14) 0.0484(11) -0.0230(10) -0.0065(9) -0.0155(10)
C3 0.118(2) 0.100(2) 0.0515(14) 0.0011(14) -0.0248(15) -0.0526(19)
C4 0.0433(10) 0.0432(10) 0.0429(10) -0.0170(8) -0.0047(8) -0.0099(8)
C5 0.0411(10) 0.0346(9) 0.0417(10) -0.0179(8) -0.0023(8) -0.0038(7)
N6 0.0372(9) 0.0537(10) 0.0419(8) -0.0230(7) -0.0020(7) -0.0095(7)
C7 0.0396(10) 0.0396(10) 0.0399(9) -0.0153(8) -0.0051(7) -0.0064(8)
N8 0.0345(8) 0.0468(9) 0.0461(9) -0.0228(7) -0.0057(6) -0.0051(7)
N9 0.0386(9) 0.0477(9) 0.0498(9) -0.0208(8) -0.0097(7) -0.0062(7)
C10 0.0384(10) 0.0388(10) 0.0484(11) -0.0113(8) -0.0052(8) -0.0053(8)
C11 0.0387(10) 0.0482(11) 0.0467(11) -0.0194(9) -0.0012(8) -0.0041(8)
C12 0.0405(11) 0.0600(14) 0.0665(14) -0.0191(11) -0.0120(10) -0.0060(10)
C13 0.0387(10) 0.0545(11) 0.0477(10) -0.0288(9) -0.0078(8) 0.0012(8)
C14 0.0421(11) 0.0790(15) 0.0638(13) -0.0295(11) -0.0021(9) -0.0105(10)
C15 0.0437(12) 0.130(2) 0.0793(16) -0.0494(16) 0.0011(11) -0.0147(14)
C16 0.0484(14) 0.138(2) 0.100(2) -0.0730(18) -0.0132(13) 0.0168(14)
C17 0.0836(17) 0.0926(18) 0.119(2) -0.0493(16) -0.0177(16) 0.0301(14)
C18 0.0709(15) 0.0622(14) 0.0941(18) -0.0294(13) -0.0079(13) 0.0121(12)
C19 0.0384(10) 0.0451(10) 0.0395(9) -0.0177(8) -0.0028(7) -0.0053(8)
C20 0.0377(10) 0.0461(11) 0.0425(10) -0.0180(8) -0.0047(8) -0.0057(8)
C21 0.0399(11) 0.0440(11) 0.0484(11) -0.0162(9) -0.0037(8) -0.0094(8)
O22 0.0542(10) 0.0699(11) 0.0899(13) -0.0492(10) 0.0139(8) -0.0267(8)
O23 0.0429(9) 0.0540(9) 0.1104(14) -0.0404(10) 0.0093(8) -0.0079(7)
C24 0.0470(12) 0.0613(13) 0.0528(12) -0.0209(10) 0.0060(9) -0.0153(10)
C25 0.0498(13) 0.0782(17) 0.0640(14) -0.0317(13) 0.0127(11) -0.0077(12)
C26 0.0588(14) 0.0617(14) 0.0623(14) -0.0346(12) 0.0048(11) 0.0013(11)
C27 0.0526(12) 0.0465(11) 0.0529(12) -0.0225(10) 0.0009(9) -0.0054(9)
C28 0.0446(11) 0.0527(12) 0.0518(12) -0.0201(10) -0.0061(9) -0.0112(9)
O29 0.0494(9) 0.0816(11) 0.0510(9) -0.0279(8) 0.0027(7) -0.0200(8)
C30 0.0471(14) 0.120(2) 0.0750(17) -0.0382(17) -0.0059(12) -0.0269(14)

loop_
_atom_type_symbol
_atom_type_description
_atom_type_scat_dispersion_real
_atom_type_scat_dispersion_imag
_atom_type_scat_source
C C 0.0033 0.0016 'International Tables Vol C Tables 4.2.6.8 and 6.1.1.4'
H H 0.0000 0.0000 'International Tables Vol C Tables 4.2.6.8 and 6.1.1.4'
N N 0.0061 0.0033 'International Tables Vol C Tables 4.2.6.8 and 6.1.1.4'
O O 0.0106 0.0060 'International Tables Vol C Tables 4.2.6.8 and 6.1.1.4'

loop_
_geom_angle_atom_site_label_1
_geom_angle_atom_site_label_2
_geom_angle_atom_site_label_3
_geom_angle
O1 C2 C4 120.8(2)
O1 C2 C3 120.4(2)
C4 C2 C3 118.7(2)
C2 C3 H3A 109.5
C2 C3 H3B 109.5
H3A C3 H3B 109.5
C2 C3 H3C 109.5
H3A C3 H3C 109.5
H3B C3 H3C 109.5
C5 C4 C28 121.65(17)
C5 C4 C2 119.91(17)
C28 C4 C2 118.41(17)
N6 C5 C4 119.86(17)
N6 C5 C19 120.14(16)
C4 C5 C19 119.74(16)
C5 N6 C7 128.58(17)
C5 N6 H3 111.8(13)
C7 N6 H3 119.1(13)
N8 C7 C11 107.46(16)
N8 C7 N6 117.19(16)
C11 C7 N6 135.33(18)
C7 N8 N9 110.77(15)
C7 N8 C13 127.32(15)
N9 N8 C13 121.90(15)
C10 N9 N8 105.25(15)
N9 C10 C11 111.06(17)
N9 C10 C12 119.35(18)
C11 C10 C12 129.56(19)
C7 C11 C10 105.45(17)
C7 C11 H11 127.3
C10 C11 H11 127.3
C10 C12 H12A 109.5
C10 C12 H12B 109.5
H12A C12 H12B 109.5
C10 C12 H12C 109.5
H12A C12 H12C 109.5
H12B C12 H12C 109.5
C18 C13 C14 121.1(2)
C18 C13 N8 119.3(2)
C14 C13 N8 119.52(19)
C13 C14 C15 119.5(3)
C13 C14 H14 120.3
C15 C14 H14 120.3
C16 C15 C14 119.9(3)
C16 C15 H15 120.0
C14 C15 H15 120.0
C15 C16 C17 120.4(3)
C15 C16 H16 119.8
C17 C16 H16 119.8
C16 C17 C18 120.3(3)
C16 C17 H17 119.9
C18 C17 H17 119.9
C13 C18 C17 118.8(3)
C13 C18 H18 120.6
C17 C18 H18 120.6
C27 C19 C20 118.52(18)
C27 C19 C5 116.46(17)
C20 C19 C5 125.01(17)
C24 C20 C19 119.53(18)
C24 C20 C21 119.46(18)
C19 C20 C21 120.96(17)
O23 C21 O22 124.13(19)
O23 C21 C20 123.66(18)
O22 C21 C20 112.20(17)
C21 O22 H22 109.0(19)
C25 C24 C20 120.9(2)
C25 C24 H24 119.6
C20 C24 H24 119.6
C26 C25 C24 119.8(2)
C26 C25 H25 120.1
C24 C25 H25 120.1
C25 C26 C27 120.0(2)
C25 C26 H26 120.0
C27 C26 H26 120.0
C26 C27 C19 121.2(2)
C26 C27 H27 119.4
C19 C27 H27 119.4
O29 C28 C4 121.90(18)
O29 C28 C30 117.4(2)
C4 C28 C30 120.64(19)
C28 C30 H30A 109.5
C28 C30 H30B 109.5
H30A C30 H30B 109.5
C28 C30 H30C 109.5
H30A C30 H30C 109.5
H30B C30 H30C 109.5

loop_
_geom_bond_atom_site_label_1
_geom_bond_atom_site_label_2
_geom_bond_distance
O1 C2 1.209(3)
C2 C4 1.494(3)
C2 C3 1.495(3)
C3 H3A 0.9600
C3 H3B 0.9600
C3 H3C 0.9600
C4 C5 1.385(3)
C4 C28 1.452(3)
C5 N6 1.344(2)
C5 C19 1.496(3)
N6 C7 1.392(2)
N6 H3 0.97(2)
C7 N8 1.352(2)
C7 C11 1.368(3)
N8 N9 1.368(2)
N8 C13 1.433(2)
N9 C10 1.333(2)
C10 C11 1.394(3)
C10 C12 1.494(3)
C11 H11 0.9300
C12 H12A 0.9600
C12 H12B 0.9600
C12 H12C 0.9600
C13 C18 1.360(3)
C13 C14 1.372(3)
C14 C15 1.379(3)
C14 H14 0.9300
C15 C16 1.356(5)
C15 H15 0.9300
C16 C17 1.370(5)
C16 H16 0.9300
C17 C18 1.385(4)
C17 H17 0.9300
C18 H18 0.9300
C19 C27 1.399(3)
C19 C20 1.401(3)
C20 C24 1.388(3)
C20 C21 1.495(3)
C21 O23 1.198(2)
C21 O22 1.311(2)
O22 H22 0.93(3)
C24 C25 1.387(3)
C24 H24 0.9300
C25 C26 1.374(3)
C25 H25 0.9300
C26 C27 1.377(3)
C26 H26 0.9300
C27 H27 0.9300
C28 O29 1.239(2)
C28 C30 1.502(3)
C30 H30A 0.9600
C30 H30B 0.9600
C30 H30C 0.9600

loop_
_geom_hbond_atom_site_label_D
_geom_hbond_atom_site_label_H
_geom_hbond_atom_site_label_A
_geom_hbond_distance_DH
_geom_hbond_distance_HA
_geom_hbond_distance_DA
_geom_hbond_angle_DHA
_geom_hbond_site_symmetry_A
N6 H3 O29 0.97(2) 1.72(2) 2.554(2) 141.7(19) .
C30 H30C O1 0.96 2.60 2.966(3) 103.0 .
O22 H22 N9 0.93(3) 1.81(3) 2.710(2) 161(3) 2_566
C26 H26 O1 0.93 2.53 3.359(3) 149.0 2_577
C16 H16 O23 0.93 2.51 3.389(4) 158.0 2_666

loop_
_geom_torsion_atom_site_label_1
_geom_torsion_atom_site_label_2
_geom_torsion_atom_site_label_3
_geom_torsion_atom_site_label_4
_geom_torsion
O1 C2 C4 C5 -125.2(2)
C3 C2 C4 C5 59.1(3)
O1 C2 C4 C28 56.4(3)
C3 C2 C4 C28 -119.3(3)
C28 C4 C5 N6 -0.6(3)
C2 C4 C5 N6 -179.01(18)
C28 C4 C5 C19 -174.74(18)
C2 C4 C5 C19 6.9(3)
C4 C5 N6 C7 178.18(18)
C19 C5 N6 C7 -7.7(3)
C5 N6 C7 N8 -145.78(19)
C5 N6 C7 C11 35.6(4)
C11 C7 N8 N9 -0.7(2)
N6 C7 N8 N9 -179.67(16)
C11 C7 N8 C13 -179.98(18)
N6 C7 N8 C13 1.0(3)
C7 N8 N9 C10 0.3(2)
C13 N8 N9 C10 179.68(18)
N8 N9 C10 C11 0.1(2)
N8 N9 C10 C12 178.41(17)
N8 C7 C11 C10 0.7(2)
N6 C7 C11 C10 179.4(2)
N9 C10 C11 C7 -0.5(2)
C12 C10 C11 C7 -178.6(2)
C7 N8 C13 C18 101.1(3)
N9 N8 C13 C18 -78.1(3)
C7 N8 C13 C14 -77.2(3)
N9 N8 C13 C14 103.5(2)
C18 C13 C14 C15 -0.2(3)
N8 C13 C14 C15 178.1(2)
C13 C14 C15 C16 0.4(4)
C14 C15 C16 C17 -0.6(4)
C15 C16 C17 C18 0.6(5)
C14 C13 C18 C17 0.2(4)
N8 C13 C18 C17 -178.1(2)
C16 C17 C18 C13 -0.4(5)
N6 C5 C19 C27 -112.8(2)
C4 C5 C19 C27 61.4(3)
N6 C5 C19 C20 68.6(3)
C4 C5 C19 C20 -117.3(2)
C27 C19 C20 C24 -0.9(3)
C5 C19 C20 C24 177.70(18)
C27 C19 C20 C21 -178.37(18)
C5 C19 C20 C21 0.2(3)
C24 C20 C21 O23 -157.4(2)
C19 C20 C21 O23 20.1(3)
C24 C20 C21 O22 21.9(3)
C19 C20 C21 O22 -160.63(19)
C19 C20 C24 C25 -0.2(3)
C21 C20 C24 C25 177.3(2)
C20 C24 C25 C26 0.7(4)
C24 C25 C26 C27 -0.1(4)
C25 C26 C27 C19 -1.1(4)
C20 C19 C27 C26 1.5(3)
C5 C19 C27 C26 -177.16(19)
C5 C4 C28 O29 -1.5(3)
C2 C4 C28 O29 176.9(2)
C5 C4 C28 C30 -179.5(2)
C2 C4 C28 C30 -1.1(3)

loop_
_publcif_info_datablock.id
_publcif_info_datablock.publ_exptl
_publcif_info_datablock.publ_geom
_publcif_info_datablock.structure
{79f0d474-7aae-4692-afd3-9f915218b7eb} y y y

loop_
_publcif_info_exptl_table_extra_item
sin_theta_over_lambda_max

loop_
_publcif_info_cif.paper_type
EE

loop_
_publcif_info_tables.block_id
_publcif_info_tables.reference_item
{79f0d474-7aae-4692-afd3-9f915218b7eb} '_publcif_info_datablock.publ_exptl'
{79f0d474-7aae-4692-afd3-9f915218b7eb} '_geom_hbond_atom_site_label_D'
